data_7222479
loop_
_publ_author_name
'Redshaw, Carl'
'Walton, Mark'
'Elsegood, Mark Robert James'
'Prior, Timothy J.'
'Michiue, Kenji'

_publ_section_title
;
 Vanadium(V) tetra-phenolate complexes: Synthesis, structural studies and
 ethylene homo-(co-)polymerization capability
;
_journal_name_full 'RSC Adv.'
_journal_paper_doi 10.1039/C5RA20177B
_journal_year 2015
_chemical_formula_moiety
;
C79 H111 N O7 V2, C H2 Cl2
;
_chemical_formula_sum 'C80 H113 Cl2 N O7 V2'
_chemical_formula_weight 1373.49
_chemical_name_systematic
;
 ?
;
_space_group_crystal_system triclinic
_space_group_IT_number 2
_space_group_name_Hall '-P 1'
_space_group_name_H-M_alt 'P -1'
_symmetry_space_group_name_Hall '-P 1'
_symmetry_space_group_name_H-M 'P -1'
_atom_sites_solution_hydrogens mixed
_audit_creation_method SHELXL-2013
_audit_update_record
;
2015-06-02 deposited with the CCDC.
2015-10-07 downloaded from the CCDC.
;
_cell_angle_alpha 77.635(4)
_cell_angle_beta 81.522(4)
_cell_angle_gamma 85.307(5)
_cell_formula_units_Z 1
_cell_length_a 9.4460(6)
_cell_length_b 11.1800(7)
_cell_length_c 19.3754(13)
_cell_measurement_reflns_used 6954
_cell_measurement_temperature 100(2)
_cell_measurement_theta_max 25.0
_cell_measurement_theta_min 2.6
_cell_volume 1974.2(2)
_computing_cell_refinement
;
CrystalClear-SM Expert 2.1 b31 (Rigaku, 2014)
;
_computing_data_collection
;
CrystalClear-SM Expert 2.1 b31 (Rigaku, 2014)
;
_computing_data_reduction
;
CrystalClear-SM Expert 2.1 b31 (Rigaku, 2014)
;
_computing_structure_refinement 'SHELXL-2014/7 (Sheldrick, 2014)'
_computing_structure_solution SHELXS-86
_diffrn_ambient_temperature 100(2)
_diffrn_detector_area_resol_mean 28.5714
_diffrn_measured_fraction_theta_full 0.994
_diffrn_measured_fraction_theta_max 0.988
_diffrn_measurement_device_type
;
Rigaku Kappa CCD with Saturn724+ detector.
;
_diffrn_measurement_method 'profile data from \w-scans'
_diffrn_radiation_type MoK\a
_diffrn_radiation_wavelength 0.71075
_diffrn_reflns_av_R_equivalents 0.1230
_diffrn_reflns_av_unetI/netI 0.1748
_diffrn_reflns_laue_measured_fraction_full 0.994
_diffrn_reflns_laue_measured_fraction_max 0.988
_diffrn_reflns_limit_h_max 11
_diffrn_reflns_limit_h_min -10
_diffrn_reflns_limit_k_max 13
_diffrn_reflns_limit_k_min -13
_diffrn_reflns_limit_l_max 22
_diffrn_reflns_limit_l_min -23
_diffrn_reflns_number 21387
_diffrn_reflns_point_group_measured_fraction_full 0.994
_diffrn_reflns_point_group_measured_fraction_max 0.988
_diffrn_reflns_theta_full 25.000
_diffrn_reflns_theta_max 25.105
_diffrn_reflns_theta_min 2.558
_diffrn_source 'Rotating Anode'
_exptl_absorpt_coefficient_mu 0.354
_exptl_absorpt_correction_T_max 1.000
_exptl_absorpt_correction_T_min 0.479
_exptl_absorpt_correction_type multi-scan
_exptl_absorpt_process_details
;
Implemented within Rigaku CrystalClear software. 
CrystalClear 2.1 b31
;
_exptl_crystal_colour Yellow
_exptl_crystal_density_diffrn 1.155
_exptl_crystal_description Plate
_exptl_crystal_F_000 736
_exptl_crystal_size_max 0.040
_exptl_crystal_size_mid 0.030
_exptl_crystal_size_min 0.010
_refine_diff_density_max 0.402
_refine_diff_density_min -0.401
_refine_diff_density_rms 0.068
_refine_ls_extinction_method none
_refine_ls_goodness_of_fit_ref 0.966
_refine_ls_hydrogen_treatment mixed
_refine_ls_matrix_type full
_refine_ls_number_parameters 480
_refine_ls_number_reflns 6954
_refine_ls_number_restraints 49
_refine_ls_restrained_S_all 0.967
_refine_ls_R_factor_all 0.2135
_refine_ls_R_factor_gt 0.0895
_refine_ls_shift/su_max 0.000
_refine_ls_shift/su_mean 0.000
_refine_ls_structure_factor_coef Fsqd
_refine_ls_weighting_details 'w=1/[\s^2^(Fo^2^)+(0.1193P)^2^] where P=(Fo^2^+2Fc^2^)/3'
_refine_ls_weighting_scheme calc
_refine_ls_wR_factor_gt 0.1929
_refine_ls_wR_factor_ref 0.2553
_reflns_Friedel_coverage 0.000
_reflns_number_gt 2929
_reflns_number_total 6954
_reflns_threshold_expression 'I > 2\s(I)'
_cod_data_source_file c5ra20177b2.cif
_cod_data_source_block 6
_cod_database_code 7222479
_shelx_space_group_comment
;
The symmetry employed for this shelxl refinement is uniquely defined
by the following loop, which should always be used as a source of
symmetry information in preference to the above space-group names.
They are only intended as comments.
;
_shelx_estimated_absorpt_t_min 0.986
_shelx_estimated_absorpt_t_max 0.996

loop_
_space_group_symop_operation_xyz
'x, y, z'
'-x, -y, -z'

loop_
_atom_site_label
_atom_site_type_symbol
_atom_site_fract_x
_atom_site_fract_y
_atom_site_fract_z
_atom_site_U_iso_or_equiv
_atom_site_adp_type
_atom_site_occupancy
_atom_site_site_symmetry_order
_atom_site_calc_flag
_atom_site_refinement_flags_posn
_atom_site_refinement_flags_adp
_atom_site_refinement_flags_occupancy
_atom_site_disorder_assembly
_atom_site_disorder_group
C30 C 0.7432(7) 0.5431(5) 0.7542(3) 0.0426(15) Uani 1 1 d . . . . .
C31 C 0.8658(7) 0.4834(5) 0.7234(3) 0.0441(15) Uani 1 1 d . . . . .
C32 C 0.9868(7) 0.4738(5) 0.7580(3) 0.0482(16) Uani 1 1 d . . . . .
H32 H 1.0723 0.4371 0.7373 0.058 Uiso 1 1 calc R U . . .
C33 C 0.9911(7) 0.5144(5) 0.8209(3) 0.0467(16) Uani 1 1 d . . . . .
C34 C 0.8627(6) 0.5628(5) 0.8516(3) 0.0441(15) Uani 1 1 d . . . . .
H34 H 0.8598 0.5874 0.8958 0.053 Uiso 1 1 calc R U . . .
C35 C 0.7394(6) 0.5761(5) 0.8197(3) 0.0395(14) Uani 1 1 d . . . . .
C36 C 0.8689(7) 0.4323(6) 0.6556(3) 0.0507(17) Uani 1 1 d . . . . .
C37 C 0.7449(7) 0.3454(6) 0.6658(4) 0.065(2) Uani 1 1 d . . . . .
H37A H 0.7570 0.2768 0.7059 0.097 Uiso 1 1 calc R U . . .
H37B H 0.7459 0.3138 0.6223 0.097 Uiso 1 1 calc R U . . .
H37C H 0.6534 0.3904 0.6758 0.097 Uiso 1 1 calc R U . . .
C38 C 0.8572(8) 0.5375(7) 0.5908(3) 0.067(2) Uani 1 1 d . . . . .
H38A H 0.7647 0.5830 0.5973 0.101 Uiso 1 1 calc R U . . .
H38B H 0.8644 0.5038 0.5476 0.101 Uiso 1 1 calc R U . . .
H38C H 0.9350 0.5928 0.5860 0.101 Uiso 1 1 calc R U . . .
C39 C 1.0090(8) 0.3561(7) 0.6389(4) 0.071(2) Uani 1 1 d . . . . .
H39A H 1.0903 0.4091 0.6291 0.107 Uiso 1 1 calc R U . . .
H39B H 1.0035 0.3213 0.5972 0.107 Uiso 1 1 calc R U . . .
H39C H 1.0220 0.2897 0.6800 0.107 Uiso 1 1 calc R U . . .
C40 C 1.1276(7) 0.5023(6) 0.8573(4) 0.0542(17) Uani 1 1 d . . . . .
C41 C 1.2627(7) 0.4832(7) 0.8059(4) 0.073(2) Uani 1 1 d . . . . .
H41A H 1.3470 0.4756 0.8309 0.110 Uiso 1 1 calc R U . . .
H41B H 1.2711 0.5534 0.7657 0.110 Uiso 1 1 calc R U . . .
H41C H 1.2566 0.4082 0.7882 0.110 Uiso 1 1 calc R U . . .
C42 C 1.1148(9) 0.3962(9) 0.9202(5) 0.107(3) Uani 1 1 d . . . . .
H42A H 1.1106 0.3199 0.9035 0.161 Uiso 1 1 calc R U . . .
H42B H 1.0273 0.4087 0.9525 0.161 Uiso 1 1 calc R U . . .
H42C H 1.1982 0.3908 0.9456 0.161 Uiso 1 1 calc R U . . .
C43 C 1.1450(8) 0.6226(8) 0.8818(5) 0.089(3) Uani 1 1 d . . . . .
H43A H 1.2361 0.6174 0.9011 0.134 Uiso 1 1 calc R U . . .
H43B H 1.0657 0.6348 0.9188 0.134 Uiso 1 1 calc R U . . .
H43C H 1.1443 0.6918 0.8411 0.134 Uiso 1 1 calc R U . . .
C26 C 0.5999(6) 0.6299(5) 0.8544(3) 0.0403(14) Uani 1 1 d . . . . .
H26 H 0.5240 0.6137 0.8272 0.048 Uiso 1 1 calc R U . . .
C27 C 0.5540(6) 0.5659(5) 0.9317(3) 0.0408(15) Uani 1 1 d . . . . .
C28 C 0.5822(6) 0.4407(5) 0.9521(3) 0.0418(15) Uani 1 1 d . . . . .
H28 H 0.6395 0.3985 0.9194 0.050 Uiso 1 1 calc R U . . .
C29 C 0.4705(6) 0.6247(5) 0.9813(3) 0.0440(15) Uani 1 1 d . . . . .
H29 H 0.4496 0.7106 0.9693 0.053 Uiso 1 1 calc R U . . .
C12 C 0.5167(6) 0.8438(5) 0.7955(3) 0.0428(15) Uani 1 1 d . . . . .
C17 C 0.5980(6) 0.7701(5) 0.8441(3) 0.0410(15) Uani 1 1 d . . . . .
C16 C 0.6762(6) 0.8257(5) 0.8836(3) 0.0460(15) Uani 1 1 d . . . . .
H16 H 0.7338 0.7761 0.9161 0.055 Uiso 1 1 calc R U . . .
C15 C 0.6708(7) 0.9533(6) 0.8758(3) 0.0492(16) Uani 1 1 d . . . . .
C14 C 0.5796(7) 1.0213(6) 0.8307(3) 0.0490(16) Uani 1 1 d . . . . .
H14 H 0.5713 1.1076 0.8273 0.059 Uiso 1 1 calc R U . . .
C13 C 0.4994(6) 0.9719(6) 0.7901(3) 0.0479(16) Uani 1 1 d . . . . .
C22 C 0.7636(7) 1.0113(6) 0.9180(4) 0.0616(19) Uani 1 1 d . . . . .
C23A C 0.7172(12) 0.9595(12) 1.0021(6) 0.0784(19) Uiso 0.669(7) 1 d . U P A 1
H23A H 0.6157 0.9815 1.0149 0.118 Uiso 0.669(7) 1 calc R U P A 1
H23B H 0.7328 0.8701 1.0128 0.118 Uiso 0.669(7) 1 calc R U P A 1
H23C H 0.7752 0.9956 1.0296 0.118 Uiso 0.669(7) 1 calc R U P A 1
C24A C 0.7324(13) 1.1471(11) 0.9092(7) 0.0784(19) Uiso 0.669(7) 1 d . U P A 1
H24A H 0.6301 1.1637 0.9239 0.118 Uiso 0.669(7) 1 calc R U P A 1
H24B H 0.7888 1.1796 0.9390 0.118 Uiso 0.669(7) 1 calc R U P A 1
H24C H 0.7578 1.1868 0.8591 0.118 Uiso 0.669(7) 1 calc R U P A 1
C25A C 0.9129(12) 0.9804(12) 0.8973(7) 0.0784(19) Uiso 0.669(7) 1 d . U P A 1
H25A H 0.9282 0.8912 0.9038 0.118 Uiso 0.669(7) 1 calc R U P A 1
H25B H 0.9405 1.0182 0.8470 0.118 Uiso 0.669(7) 1 calc R U P A 1
H25C H 0.9715 1.0110 0.9269 0.118 Uiso 0.669(7) 1 calc R U P A 1
C24B C 0.845(3) 1.126(2) 0.8601(13) 0.0784(19) Uiso 0.331(7) 1 d . U P A 2
H24D H 0.9028 1.0937 0.8210 0.118 Uiso 0.331(7) 1 calc R U P A 2
H24E H 0.7733 1.1871 0.8409 0.118 Uiso 0.331(7) 1 calc R U P A 2
H24F H 0.9079 1.1639 0.8843 0.118 Uiso 0.331(7) 1 calc R U P A 2
C23B C 0.690(3) 1.070(2) 0.9678(13) 0.0784(19) Uiso 0.331(7) 1 d . U P A 2
H23D H 0.7576 1.1037 0.9916 0.118 Uiso 0.331(7) 1 calc R U P A 2
H23E H 0.6283 1.1371 0.9447 0.118 Uiso 0.331(7) 1 calc R U P A 2
H23F H 0.6305 1.0121 1.0032 0.118 Uiso 0.331(7) 1 calc R U P A 2
C5B C 0.901(2) 0.927(2) 0.9395(14) 0.0784(19) Uiso 0.331(7) 1 d . U P A 2
H5B1 H 0.9449 0.8895 0.8994 0.118 Uiso 0.331(7) 1 calc R U P A 2
H5B2 H 0.9711 0.9765 0.9515 0.118 Uiso 0.331(7) 1 calc R U P A 2
H5B3 H 0.8727 0.8617 0.9809 0.118 Uiso 0.331(7) 1 calc R U P A 2
C18 C 0.3934(7) 1.0525(6) 0.7442(4) 0.0557(18) Uani 1 1 d . . . . .
C19 C 0.2444(8) 1.0017(7) 0.7647(5) 0.092(3) Uani 1 1 d . . . . .
H19A H 0.1747 1.0600 0.7410 0.138 Uiso 1 1 calc R U . . .
H19B H 0.2181 0.9893 0.8165 0.138 Uiso 1 1 calc R U . . .
H19C H 0.2449 0.9233 0.7498 0.138 Uiso 1 1 calc R U . . .
C20 C 0.4457(10) 1.0587(7) 0.6653(4) 0.086(2) Uani 1 1 d . . . . .
H20A H 0.5450 1.0835 0.6545 0.128 Uiso 1 1 calc R U . . .
H20B H 0.3849 1.1187 0.6366 0.128 Uiso 1 1 calc R U . . .
H20C H 0.4408 0.9778 0.6540 0.128 Uiso 1 1 calc R U . . .
C21 C 0.3774(9) 1.1838(7) 0.7565(5) 0.086(3) Uani 1 1 d . . . . .
H21A H 0.4690 1.2229 0.7406 0.129 Uiso 1 1 calc R U . . .
H21B H 0.3494 1.1824 0.8074 0.129 Uiso 1 1 calc R U . . .
H21C H 0.3037 1.2301 0.7294 0.129 Uiso 1 1 calc R U . . .
C8 C 0.3871(9) 0.7215(8) 0.5546(4) 0.079(2) Uani 1 1 d . . . . .
C10 C 0.2499(12) 0.6594(12) 0.5574(5) 0.153(5) Uani 1 1 d . . . . .
H10A H 0.2657 0.5707 0.5736 0.229 Uiso 1 1 calc R U . . .
H10B H 0.2199 0.6764 0.5098 0.229 Uiso 1 1 calc R U . . .
H10C H 0.1750 0.6906 0.5907 0.229 Uiso 1 1 calc R U . . .
C9 C 0.5133(11) 0.6708(9) 0.5079(5) 0.109(3) Uani 1 1 d . . . . .
H9A H 0.5987 0.7158 0.5068 0.163 Uiso 1 1 calc R U . . .
H9B H 0.4896 0.6807 0.4593 0.163 Uiso 1 1 calc R U . . .
H9C H 0.5322 0.5836 0.5276 0.163 Uiso 1 1 calc R U . . .
C11 C 0.3739(11) 0.8573(8) 0.5322(5) 0.103(3) Uani 1 1 d . . . . .
H11A H 0.2997 0.8903 0.5651 0.155 Uiso 1 1 calc R U . . .
H11B H 0.3475 0.8794 0.4838 0.155 Uiso 1 1 calc R U . . .
H11C H 0.4658 0.8916 0.5328 0.155 Uiso 1 1 calc R U . . .
C2 C 0.8432(13) 0.8789(12) 0.5440(7) 0.073(5) Uani 0.5 1 d D . P B 2
C1 C 0.7847(14) 0.8693(12) 0.6145(6) 0.065(4) Uani 0.5 1 d D . P B 2
C6 C 0.8420(16) 0.9423(13) 0.6506(7) 0.082(5) Uani 0.5 1 d D . P B 2
H6 H 0.8092 0.9367 0.6999 0.098 Uiso 0.5 1 calc DR U P B 2
C5 C 0.9452(14) 1.0234(11) 0.6181(7) 0.057(4) Uani 0.5 1 d D . P B 2
H5 H 0.9775 1.0753 0.6448 0.069 Uiso 0.5 1 calc DR U P B 2
C4 C 1.0011(16) 1.0312(12) 0.5503(7) 0.080(5) Uani 0.5 1 d D . P B 2
C3 C 0.9503(16) 0.9571(13) 0.5128(9) 0.094(6) Uani 0.5 1 d D . P B 2
C7 C 1.1199(19) 1.1177(16) 0.5158(11) 0.095(6) Uani 0.5 1 d D . P B 2
O3 O 0.6210(4) 0.5650(4) 0.7209(2) 0.0470(11) Uani 1 1 d . . . . .
O2 O 0.4498(4) 0.7875(4) 0.7529(2) 0.0486(11) Uani 1 1 d . . . . .
O4 O 0.6664(5) 0.7956(4) 0.6426(3) 0.0613(14) Uani 0.5 1 d . . P . .
N1 N 0.6664(5) 0.7956(4) 0.6426(3) 0.0613(14) Uani 0.5 1 d . . P . .
O1 O 0.4197(5) 0.6910(4) 0.6281(2) 0.0623(13) Uani 1 1 d . . . . .
V1 V 0.53917(12) 0.71106(10) 0.68412(6) 0.0514(4) Uani 1 1 d . . . . .
C45 C 0.9190(15) 0.8705(12) 0.7188(9) 0.096(6) Uani 0.5 1 d D . P C 1
H45A H 0.9337 0.8616 0.7692 0.115 Uiso 0.5 1 calc R U P C 1
H45B H 0.8327 0.8260 0.7186 0.115 Uiso 0.5 1 calc R U P C 1
Cl1 Cl 0.8823(6) 1.0204(6) 0.6864(4) 0.135(2) Uani 0.5 1 d D . P C 1
Cl2 Cl 1.0522(9) 0.8025(5) 0.6803(4) 0.153(2) Uani 0.5 1 d D . P C 1
H2 H 0.808(5) 0.832(4) 0.5169(14) 0.184 Uiso 0.5 1 d D U P D 2
H3 H 0.987(5) 0.960(5) 0.4651(13) 0.184 Uiso 0.5 1 d D U P E 2
H7A H 1.181(12) 1.085(10) 0.479(7) 0.230 Uiso 0.5 1 d D U P F 2
H7B H 1.176(13) 1.125(14) 0.552(3) 0.230 Uiso 0.5 1 d D U P G 2
H7C H 1.080(7) 1.197(6) 0.495(9) 0.230 Uiso 0.5 1 d D U P H 2

loop_
_atom_site_aniso_label
_atom_site_aniso_U_11
_atom_site_aniso_U_22
_atom_site_aniso_U_33
_atom_site_aniso_U_23
_atom_site_aniso_U_13
_atom_site_aniso_U_12
C30 0.051(4) 0.035(3) 0.046(4) -0.016(3) -0.007(3) -0.008(3)
C31 0.052(4) 0.039(4) 0.045(4) -0.018(3) -0.003(3) -0.009(3)
C32 0.047(4) 0.041(4) 0.058(4) -0.017(3) 0.000(3) -0.005(3)
C33 0.055(4) 0.038(4) 0.050(4) -0.017(3) -0.003(3) -0.007(3)
C34 0.051(4) 0.039(4) 0.046(4) -0.015(3) -0.009(3) -0.004(3)
C35 0.045(4) 0.033(3) 0.040(4) -0.010(3) -0.001(3) -0.006(3)
C36 0.054(4) 0.053(4) 0.051(4) -0.025(3) -0.002(3) -0.007(3)
C37 0.075(5) 0.064(5) 0.065(5) -0.035(4) -0.003(4) -0.012(4)
C38 0.090(5) 0.067(5) 0.046(4) -0.018(4) -0.002(4) -0.008(4)
C39 0.087(6) 0.069(5) 0.067(5) -0.034(4) -0.013(4) 0.004(4)
C40 0.049(4) 0.056(4) 0.063(5) -0.024(4) -0.013(3) 0.005(3)
C41 0.046(4) 0.089(6) 0.098(6) -0.043(5) -0.011(4) -0.007(4)
C42 0.087(6) 0.122(8) 0.098(7) 0.037(6) -0.042(5) -0.019(6)
C43 0.066(5) 0.114(7) 0.118(7) -0.081(6) -0.030(5) 0.002(5)
C26 0.048(4) 0.034(3) 0.043(4) -0.014(3) -0.011(3) -0.008(3)
C27 0.044(4) 0.039(4) 0.044(4) -0.012(3) -0.010(3) -0.010(3)
C28 0.043(4) 0.037(4) 0.046(4) -0.014(3) -0.001(3) 0.002(3)
C29 0.051(4) 0.034(3) 0.050(4) -0.017(3) -0.002(3) -0.005(3)
C12 0.043(4) 0.039(4) 0.048(4) -0.014(3) 0.000(3) -0.011(3)
C17 0.042(3) 0.044(4) 0.038(3) -0.014(3) 0.002(3) -0.006(3)
C16 0.053(4) 0.038(4) 0.051(4) -0.014(3) -0.012(3) -0.003(3)
C15 0.053(4) 0.039(4) 0.058(4) -0.021(3) -0.001(3) -0.005(3)
C14 0.056(4) 0.030(3) 0.062(4) -0.014(3) -0.004(3) 0.000(3)
C13 0.049(4) 0.045(4) 0.051(4) -0.016(3) -0.001(3) -0.003(3)
C22 0.056(4) 0.046(4) 0.093(6) -0.036(4) -0.013(4) -0.002(3)
C18 0.058(4) 0.041(4) 0.067(5) -0.009(3) -0.009(4) -0.002(3)
C19 0.059(5) 0.070(6) 0.145(8) -0.011(5) -0.029(5) 0.003(4)
C20 0.121(7) 0.065(5) 0.064(5) -0.002(4) -0.024(5) 0.023(5)
C21 0.099(6) 0.045(5) 0.119(7) -0.020(5) -0.040(5) 0.014(4)
C8 0.100(6) 0.081(6) 0.066(5) -0.015(5) -0.034(5) -0.020(5)
C10 0.151(10) 0.215(13) 0.107(8) -0.001(8) -0.057(7) -0.109(10)
C9 0.160(9) 0.098(7) 0.078(6) -0.038(6) -0.028(6) 0.010(7)
C11 0.138(8) 0.085(7) 0.080(6) 0.004(5) -0.032(6) 0.014(6)
C2 0.067(11) 0.070(11) 0.081(13) -0.011(10) -0.011(10) -0.005(9)
C1 0.072(10) 0.070(10) 0.049(9) -0.009(7) 0.012(7) -0.025(8)
C6 0.108(13) 0.083(12) 0.073(11) -0.047(10) -0.018(10) -0.024(11)
C5 0.071(10) 0.048(9) 0.050(9) -0.019(7) 0.020(8) -0.020(7)
C4 0.073(11) 0.030(8) 0.137(19) -0.002(11) -0.042(13) -0.002(8)
C3 0.096(14) 0.098(15) 0.088(14) -0.009(12) -0.001(12) -0.047(11)
C7 0.091(13) 0.071(12) 0.109(15) -0.009(12) 0.022(12) -0.011(10)
O3 0.050(3) 0.052(3) 0.045(2) -0.018(2) -0.005(2) -0.011(2)
O2 0.054(3) 0.046(3) 0.050(3) -0.014(2) -0.009(2) -0.011(2)
O4 0.074(3) 0.050(3) 0.061(3) -0.014(3) -0.001(3) -0.018(3)
N1 0.074(3) 0.050(3) 0.061(3) -0.014(3) -0.001(3) -0.018(3)
O1 0.073(3) 0.055(3) 0.065(3) -0.012(2) -0.020(2) -0.018(2)
V1 0.0581(7) 0.0499(7) 0.0504(7) -0.0148(5) -0.0084(5) -0.0136(6)
C45 0.104(13) 0.123(17) 0.072(11) -0.051(11) 0.026(10) -0.063(13)
Cl1 0.120(4) 0.141(6) 0.144(6) -0.039(5) -0.015(4) 0.009(4)
Cl2 0.225(7) 0.081(4) 0.156(6) -0.024(4) -0.029(5) -0.016(4)

loop_
_atom_type_symbol
_atom_type_description
_atom_type_scat_dispersion_real
_atom_type_scat_dispersion_imag
_atom_type_scat_source
C C 0.0033 0.0016 'International Tables Vol C Tables 4.2.6.8 and 6.1.1.4'
H H 0.0000 0.0000 'International Tables Vol C Tables 4.2.6.8 and 6.1.1.4'
N N 0.0061 0.0033 'International Tables Vol C Tables 4.2.6.8 and 6.1.1.4'
O O 0.0106 0.0060 'International Tables Vol C Tables 4.2.6.8 and 6.1.1.4'
V V 0.3005 0.5294 'International Tables Vol C Tables 4.2.6.8 and 6.1.1.4'
F F 0.0171 0.0103 'International Tables Vol C Tables 4.2.6.8 and 6.1.1.4'
Cl Cl 0.1484 0.1585 'International Tables Vol C Tables 4.2.6.8 and 6.1.1.4'

loop_
_geom_angle_atom_site_label_1
_geom_angle_atom_site_label_2
_geom_angle_atom_site_label_3
_geom_angle
_geom_angle_site_symmetry_1
_geom_angle_site_symmetry_3
O3 C30 C35 118.6(5) . .
O3 C30 C31 120.0(5) . .
C35 C30 C31 121.3(5) . .
C32 C31 C30 115.8(5) . .
C32 C31 C36 121.3(5) . .
C30 C31 C36 123.0(5) . .
C31 C32 C33 124.6(6) . .
C31 C32 H32 117.7 . .
C33 C32 H32 117.7 . .
C34 C33 C32 116.4(6) . .
C34 C33 C40 120.7(5) . .
C32 C33 C40 122.8(6) . .
C35 C34 C33 121.9(6) . .
C35 C34 H34 119.1 . .
C33 C34 H34 119.1 . .
C34 C35 C30 119.6(5) . .
C34 C35 C26 120.8(5) . .
C30 C35 C26 119.5(5) . .
C31 C36 C38 110.4(5) . .
C31 C36 C39 112.5(5) . .
C38 C36 C39 107.1(6) . .
C31 C36 C37 109.4(5) . .
C38 C36 C37 110.7(6) . .
C39 C36 C37 106.6(5) . .
C36 C37 H37A 109.5 . .
C36 C37 H37B 109.5 . .
H37A C37 H37B 109.5 . .
C36 C37 H37C 109.5 . .
H37A C37 H37C 109.5 . .
H37B C37 H37C 109.5 . .
C36 C38 H38A 109.5 . .
C36 C38 H38B 109.5 . .
H38A C38 H38B 109.5 . .
C36 C38 H38C 109.5 . .
H38A C38 H38C 109.5 . .
H38B C38 H38C 109.5 . .
C36 C39 H39A 109.5 . .
C36 C39 H39B 109.5 . .
H39A C39 H39B 109.5 . .
C36 C39 H39C 109.5 . .
H39A C39 H39C 109.5 . .
H39B C39 H39C 109.5 . .
C42 C40 C41 110.1(6) . .
C42 C40 C33 108.7(5) . .
C41 C40 C33 111.8(5) . .
C42 C40 C43 110.5(7) . .
C41 C40 C43 106.1(6) . .
C33 C40 C43 109.6(5) . .
C40 C41 H41A 109.5 . .
C40 C41 H41B 109.5 . .
H41A C41 H41B 109.5 . .
C40 C41 H41C 109.5 . .
H41A C41 H41C 109.5 . .
H41B C41 H41C 109.5 . .
C40 C42 H42A 109.5 . .
C40 C42 H42B 109.5 . .
H42A C42 H42B 109.5 . .
C40 C42 H42C 109.5 . .
H42A C42 H42C 109.5 . .
H42B C42 H42C 109.5 . .
C40 C43 H43A 109.5 . .
C40 C43 H43B 109.5 . .
H43A C43 H43B 109.5 . .
C40 C43 H43C 109.5 . .
H43A C43 H43C 109.5 . .
H43B C43 H43C 109.5 . .
C35 C26 C27 114.2(5) . .
C35 C26 C17 112.5(4) . .
C27 C26 C17 113.2(5) . .
C35 C26 H26 105.3 . .
C27 C26 H26 105.3 . .
C17 C26 H26 105.3 . .
C28 C27 C29 117.3(5) . .
C28 C27 C26 119.3(5) . .
C29 C27 C26 123.0(5) . .
C29 C28 C27 122.0(5) 2_667 .
C29 C28 H28 119.0 2_667 .
C27 C28 H28 119.0 . .
C28 C29 C27 120.7(5) 2_667 .
C28 C29 H29 119.7 2_667 .
C27 C29 H29 119.7 . .
O2 C12 C17 118.0(5) . .
O2 C12 C13 120.3(6) . .
C17 C12 C13 121.7(5) . .
C12 C17 C16 119.0(5) . .
C12 C17 C26 120.0(5) . .
C16 C17 C26 121.0(5) . .
C15 C16 C17 121.0(6) . .
C15 C16 H16 119.5 . .
C17 C16 H16 119.5 . .
C14 C15 C16 117.4(6) . .
C14 C15 C22 123.2(6) . .
C16 C15 C22 119.4(6) . .
C15 C14 C13 124.4(6) . .
C15 C14 H14 117.8 . .
C13 C14 H14 117.8 . .
C14 C13 C12 116.1(6) . .
C14 C13 C18 121.5(6) . .
C12 C13 C18 122.3(6) . .
C25A C22 C24A 112.4(8) . .
C23B C22 C15 115.5(11) . .
C25A C22 C15 109.3(7) . .
C24A C22 C15 112.0(7) . .
C23B C22 C5B 117.3(15) . .
C15 C22 C5B 113.2(10) . .
C25A C22 C23A 110.9(8) . .
C24A C22 C23A 103.7(8) . .
C15 C22 C23A 108.4(6) . .
C23B C22 C24B 102.2(14) . .
C15 C22 C24B 106.7(9) . .
C5B C22 C24B 99.2(13) . .
C22 C23A H23A 109.5 . .
C22 C23A H23B 109.5 . .
H23A C23A H23B 109.5 . .
C22 C23A H23C 109.5 . .
H23A C23A H23C 109.5 . .
H23B C23A H23C 109.5 . .
C22 C24A H24A 109.5 . .
C22 C24A H24B 109.5 . .
H24A C24A H24B 109.5 . .
C22 C24A H24C 109.5 . .
H24A C24A H24C 109.5 . .
H24B C24A H24C 109.5 . .
C22 C25A H25A 109.5 . .
C22 C25A H25B 109.5 . .
H25A C25A H25B 109.5 . .
C22 C25A H25C 109.5 . .
H25A C25A H25C 109.5 . .
H25B C25A H25C 109.5 . .
C22 C24B H24D 109.5 . .
C22 C24B H24E 109.5 . .
H24D C24B H24E 109.5 . .
C22 C24B H24F 109.5 . .
H24D C24B H24F 109.5 . .
H24E C24B H24F 109.5 . .
C22 C23B H23D 109.5 . .
C22 C23B H23E 109.5 . .
H23D C23B H23E 109.5 . .
C22 C23B H23F 109.5 . .
H23D C23B H23F 109.5 . .
H23E C23B H23F 109.5 . .
C22 C5B H5B1 109.5 . .
C22 C5B H5B2 109.5 . .
H5B1 C5B H5B2 109.5 . .
C22 C5B H5B3 109.5 . .
H5B1 C5B H5B3 109.5 . .
H5B2 C5B H5B3 109.5 . .
C20 C18 C19 111.0(6) . .
C20 C18 C21 107.6(6) . .
C19 C18 C21 106.2(6) . .
C20 C18 C13 110.2(5) . .
C19 C18 C13 109.8(6) . .
C21 C18 C13 112.0(6) . .
C18 C19 H19A 109.5 . .
C18 C19 H19B 109.5 . .
H19A C19 H19B 109.5 . .
C18 C19 H19C 109.5 . .
H19A C19 H19C 109.5 . .
H19B C19 H19C 109.5 . .
C18 C20 H20A 109.5 . .
C18 C20 H20B 109.5 . .
H20A C20 H20B 109.5 . .
C18 C20 H20C 109.5 . .
H20A C20 H20C 109.5 . .
H20B C20 H20C 109.5 . .
C18 C21 H21A 109.5 . .
C18 C21 H21B 109.5 . .
H21A C21 H21B 109.5 . .
C18 C21 H21C 109.5 . .
H21A C21 H21C 109.5 . .
H21B C21 H21C 109.5 . .
O1 C8 C11 108.3(6) . .
O1 C8 C10 104.4(7) . .
C11 C8 C10 113.8(9) . .
O1 C8 C9 107.5(7) . .
C11 C8 C9 109.5(8) . .
C10 C8 C9 112.9(8) . .
C8 C10 H10A 109.5 . .
C8 C10 H10B 109.5 . .
H10A C10 H10B 109.5 . .
C8 C10 H10C 109.5 . .
H10A C10 H10C 109.5 . .
H10B C10 H10C 109.5 . .
C8 C9 H9A 109.5 . .
C8 C9 H9B 109.5 . .
H9A C9 H9B 109.5 . .
C8 C9 H9C 109.5 . .
H9A C9 H9C 109.5 . .
H9B C9 H9C 109.5 . .
C8 C11 H11A 109.5 . .
C8 C11 H11B 109.5 . .
H11A C11 H11B 109.5 . .
C8 C11 H11C 109.5 . .
H11A C11 H11C 109.5 . .
H11B C11 H11C 109.5 . .
C7 C2 C3 64.2(13) 2_776 .
C7 C2 C1 173.5(16) 2_776 .
C3 C2 C1 121.9(11) . .
C7 C2 H2 55.2(17) 2_776 .
C3 C2 H2 119.4(15) . .
C1 C2 H2 118.7(15) . .
C6 C1 C2 115.1(12) . .
C6 C1 O4 124.9(10) . .
C2 C1 O4 119.9(10) . .
C1 C6 C5 122.4(11) . .
C1 C6 H6 118.8 . .
C5 C6 H6 118.8 . .
C4 C5 C6 121.8(11) . .
C4 C5 H5 119.1 . .
C6 C5 H5 119.1 . .
C3 C4 C5 177.4(17) 2_776 .
C3 C4 C3 63.2(13) 2_776 .
C5 C4 C3 117.7(14) . .
C3 C4 C7 58.0(12) 2_776 .
C5 C4 C7 121.3(13) . .
C3 C4 C7 121.0(14) . .
C4 C3 C7 72.2(15) 2_776 2_776
C4 C3 C3 63.6(12) 2_776 2_776
C7 C3 C3 136(2) 2_776 2_776
C4 C3 C4 116.8(13) 2_776 .
C7 C3 C4 170.2(16) 2_776 .
C3 C3 C4 53.3(12) 2_776 .
C4 C3 C2 122.1(15) 2_776 .
C7 C3 C2 49.9(9) 2_776 .
C3 C3 C2 173.4(19) 2_776 .
C4 C3 C2 121.0(13) . .
C4 C3 H3 4(3) 2_776 .
C7 C3 H3 69.3(16) 2_776 .
C3 C3 H3 66.7(19) 2_776 .
C4 C3 H3 119.9(16) . .
C2 C3 H3 119.1(15) . .
C2 C7 C3 65.9(14) 2_776 2_776
C2 C7 C4 115.8(18) 2_776 .
C3 C7 C4 49.9(11) 2_776 .
C2 C7 H7A 31(10) 2_776 .
C3 C7 H7A 68(6) 2_776 .
C4 C7 H7A 110(4) . .
C2 C7 H7B 129(7) 2_776 .
C3 C7 H7B 147(8) 2_776 .
C4 C7 H7B 108(4) . .
H7A C7 H7B 109(2) . .
C2 C7 H7C 79(10) 2_776 .
C3 C7 H7C 102(9) 2_776 .
C4 C7 H7C 111(4) . .
H7A C7 H7C 110(2) . .
H7B C7 H7C 110(2) . .
C30 O3 V1 127.5(3) . .
C12 O2 V1 125.7(4) . .
C1 O4 V1 172.7(6) . .
C8 O1 V1 144.4(4) . .
O4 V1 O1 112.1(2) . .
O4 V1 O3 106.7(2) . .
O1 V1 O3 109.5(2) . .
O4 V1 O2 106.1(2) . .
O1 V1 O2 110.5(2) . .
O3 V1 O2 111.81(18) . .
Cl2 C45 Cl1 118.8(10) . .
Cl2 C45 H45A 107.6 . .
Cl1 C45 H45A 107.6 . .
Cl2 C45 H45B 107.6 . .
Cl1 C45 H45B 107.6 . .
H45A C45 H45B 107.0 . .

loop_
_geom_bond_atom_site_label_1
_geom_bond_atom_site_label_2
_geom_bond_distance
_geom_bond_site_symmetry_2
C30 O3 1.383(7) .
C30 C35 1.390(8) .
C30 C31 1.409(8) .
C31 C32 1.393(8) .
C31 C36 1.535(8) .
C32 C33 1.396(8) .
C32 H32 0.9500 .
C33 C34 1.391(8) .
C33 C40 1.541(9) .
C34 C35 1.381(8) .
C34 H34 0.9500 .
C35 C26 1.528(8) .
C36 C38 1.536(9) .
C36 C39 1.545(9) .
C36 C37 1.546(8) .
C37 H37A 0.9800 .
C37 H37B 0.9800 .
C37 H37C 0.9800 .
C38 H38A 0.9800 .
C38 H38B 0.9800 .
C38 H38C 0.9800 .
C39 H39A 0.9800 .
C39 H39B 0.9800 .
C39 H39C 0.9800 .
C40 C42 1.507(10) .
C40 C41 1.529(9) .
C40 C43 1.547(9) .
C41 H41A 0.9800 .
C41 H41B 0.9800 .
C41 H41C 0.9800 .
C42 H42A 0.9800 .
C42 H42B 0.9800 .
C42 H42C 0.9800 .
C43 H43A 0.9800 .
C43 H43B 0.9800 .
C43 H43C 0.9800 .
C26 C27 1.530(8) .
C26 C17 1.536(8) .
C26 H26 1.0000 .
C27 C28 1.386(8) .
C27 C29 1.394(8) .
C28 C29 1.383(8) 2_667
C28 H28 0.9500 .
C29 C28 1.383(8) 2_667
C29 H29 0.9500 .
C12 O2 1.386(7) .
C12 C17 1.390(8) .
C12 C13 1.411(8) .
C17 C16 1.401(8) .
C16 C15 1.399(8) .
C16 H16 0.9500 .
C15 C14 1.384(9) .
C15 C22 1.545(9) .
C14 C13 1.389(8) .
C14 H14 0.9500 .
C13 C18 1.541(9) .
C22 C23B 1.36(2) .
C22 C25A 1.443(13) .
C22 C24A 1.501(13) .
C22 C5B 1.60(2) .
C22 C23A 1.616(13) .
C22 C24B 1.67(2) .
C23A H23A 0.9800 .
C23A H23B 0.9800 .
C23A H23C 0.9800 .
C24A H24A 0.9800 .
C24A H24B 0.9800 .
C24A H24C 0.9800 .
C25A H25A 0.9800 .
C25A H25B 0.9800 .
C25A H25C 0.9800 .
C24B H24D 0.9800 .
C24B H24E 0.9800 .
C24B H24F 0.9800 .
C23B H23D 0.9800 .
C23B H23E 0.9800 .
C23B H23F 0.9800 .
C5B H5B1 0.9800 .
C5B H5B2 0.9800 .
C5B H5B3 0.9800 .
C18 C20 1.526(10) .
C18 C19 1.526(9) .
C18 C21 1.528(9) .
C19 H19A 0.9800 .
C19 H19B 0.9800 .
C19 H19C 0.9800 .
C20 H20A 0.9800 .
C20 H20B 0.9800 .
C20 H20C 0.9800 .
C21 H21A 0.9800 .
C21 H21B 0.9800 .
C21 H21C 0.9800 .
C8 O1 1.464(8) .
C8 C11 1.487(11) .
C8 C10 1.508(11) .
C8 C9 1.533(12) .
C10 H10A 0.9800 .
C10 H10B 0.9800 .
C10 H10C 0.9800 .
C9 H9A 0.9800 .
C9 H9B 0.9800 .
C9 H9C 0.9800 .
C11 H11A 0.9800 .
C11 H11B 0.9800 .
C11 H11C 0.9800 .
C2 C7 1.15(2) 2_776
C2 C3 1.376(13) .
C2 C1 1.381(12) .
C2 H2 0.930(10) .
C1 C6 1.370(10) .
C1 O4 1.415(13) .
C6 C5 1.374(11) .
C6 H6 0.9500 .
C5 C4 1.329(11) .
C5 H5 0.9500 .
C4 C3 1.22(2) 2_776
C4 C3 1.367(12) .
C4 C7 1.52(2) .
C3 C4 1.22(2) 2_776
C3 C7 1.36(2) 2_776
C3 C3 1.36(3) 2_776
C3 H3 0.933(10) .
C7 C2 1.15(2) 2_776
C7 C3 1.36(2) 2_776
C7 H7A 0.961(10) .
C7 H7B 0.961(10) .
C7 H7C 0.960(10) .
O3 V1 1.797(4) .
O2 V1 1.805(4) .
O4 V1 1.600(5) .
O1 V1 1.735(4) .
C45 Cl2 1.590(12) .
C45 Cl1 1.686(13) .
C45 H45A 0.9900 .
C45 H45B 0.9900 .
